data_7126270
loop_
_publ_author_name
'Lamb, Katie J.'
'Dowsett, Mark R.'
'North, Michael'
'Parker, Rachel R.'
'Whitwood, Adrian C.'

_publ_section_title
;
 Unprecedented reductive cyclisation of salophen ligands to
 tetrahydroquinoxalines during metal complex formation.
;
_journal_issue 35
_journal_name_full 'Chemical communications (Cambridge, England)'
_journal_page_first 4844
_journal_page_last 4847
_journal_paper_doi 10.1039/d0cc01192d
_journal_volume 56
_journal_year 2020
_chemical_formula_moiety 'C28 H34 N2 O2'
_chemical_formula_sum 'C28 H34 N2 O2'
_chemical_formula_weight 430.57
_space_group_crystal_system monoclinic
_space_group_IT_number 14
_space_group_name_Hall '-P 2ybc'
_space_group_name_H-M_alt 'P 1 21/c 1'
_atom_sites_solution_hydrogens mixed
_atom_sites_solution_primary direct
_audit_creation_date 2019-09-23
_audit_creation_method
;
Olex2 1.2
(compiled 2018.05.29 svn.r3508 for OlexSys, GUI svn.r5506)
;
_audit_update_record
;
2020-02-10 deposited with the CCDC.	2020-03-25 downloaded from the CCDC.
;
_cell_angle_alpha 90
_cell_angle_beta 105.2865(12)
_cell_angle_gamma 90
_cell_formula_units_Z 12
_cell_length_a 16.29085(17)
_cell_length_b 20.8151(2)
_cell_length_c 23.2057(3)
_cell_measurement_reflns_used 10102
_cell_measurement_temperature 110.00(10)
_cell_measurement_theta_max 69.8280
_cell_measurement_theta_min 4.3720
_cell_volume 7590.55(15)
_computing_cell_refinement 'CrysAlisPro 1.171.40.53 (Rigaku OD, 2019)'
_computing_data_collection 'CrysAlisPro 1.171.40.53 (Rigaku OD, 2019)'
_computing_data_reduction 'CrysAlisPro 1.171.40.53 (Rigaku OD, 2019)'
_computing_molecular_graphics 'Olex2 (Dolomanov et al., 2009)'
_computing_publication_material 'Olex2 (Dolomanov et al., 2009)'
_computing_structure_refinement 'ShelXL (Sheldrick, 2015)'
_computing_structure_solution 'ShelXS (Sheldrick, 2008)'
_diffrn_ambient_environment N~2~
_diffrn_ambient_temperature 110.00(10)
_diffrn_detector 'CCD plate'
_diffrn_detector_area_resol_mean 16.1450
_diffrn_detector_type Eos
_diffrn_measured_fraction_theta_full 0.998
_diffrn_measured_fraction_theta_max 0.998
_diffrn_measurement_details
;
List of Runs (angles in degrees, time in seconds):

  # Type    Start    End  Width  t~exp~   \w     \q     \k     \f   Frames
#--------------------------------------------------------------------------
  1  \w    -66.00 -39.00   1.00    6.25    --    0.00 146.00 -55.00   27
  2  \w    -51.00 -22.00   1.00    6.25    --    0.00 125.00 138.00   29
  3  \w      6.00  60.00   1.00    6.25    --    0.00  57.00 -30.00   54
  4  \w      1.00  65.00   1.00   25.00    --   54.00 -99.00  60.00   64
  5  \w     45.00 120.00   1.00   25.00    --   54.00  37.00 -60.00   75
  6  \w     33.00  96.00   1.00   25.00    --   54.00 -99.00-180.00   63
  7  \w     24.00  79.00   1.00   25.00    --   54.00-125.00 150.00   55
  8  \w     17.00  74.00   1.00   25.00    --   54.00 -57.00 -90.00   57
  9  \w     58.00 125.00   1.00   25.00    --  108.00 -37.00-120.00   67
 10  \w     88.00 176.00   1.00   25.00    --  108.00  63.00-150.00   88
 11  \w     78.00 173.00   1.00   25.00    --  108.00  77.00 -90.00   95
 12  \w     38.00 134.00   1.00   25.00    --  108.00 -77.00 150.00   96
 13  \w     80.00 113.00   1.00   25.00    --  108.00-111.00 -90.00   33
 14  \w     78.00 112.00   1.00   25.00    --  108.00  77.00-180.00   34
 15  \w     48.00 136.00   1.00   25.00    --  108.00 -77.00 -30.00   88
;
_diffrn_measurement_device 'four-circle diffractometer'
_diffrn_measurement_device_type 'SuperNova, Dual, Cu at home/near, Eos'
_diffrn_measurement_method '\w scans'
_diffrn_orient_matrix_type 'CrysAlisPro convention (1999,Acta A55,543-557)'
_diffrn_orient_matrix_UB_11 0.0431064000
_diffrn_orient_matrix_UB_12 -0.0630952000
_diffrn_orient_matrix_UB_13 -0.0108294000
_diffrn_orient_matrix_UB_21 0.0266774000
_diffrn_orient_matrix_UB_22 -0.0127634000
_diffrn_orient_matrix_UB_23 0.0677487000
_diffrn_orient_matrix_UB_31 -0.0839181000
_diffrn_orient_matrix_UB_32 -0.0365114000
_diffrn_orient_matrix_UB_33 -0.0051269000
_diffrn_radiation_monochromator mirror
_diffrn_radiation_probe x-ray
_diffrn_radiation_type CuK\a
_diffrn_radiation_wavelength 1.54184
_diffrn_reflns_av_R_equivalents 0.0228
_diffrn_reflns_av_unetI/netI 0.0304
_diffrn_reflns_Laue_measured_fraction_full 0.998
_diffrn_reflns_Laue_measured_fraction_max 0.998
_diffrn_reflns_limit_h_max 19
_diffrn_reflns_limit_h_min -19
_diffrn_reflns_limit_k_max 13
_diffrn_reflns_limit_k_min -24
_diffrn_reflns_limit_l_max 27
_diffrn_reflns_limit_l_min -25
_diffrn_reflns_number 29179
_diffrn_reflns_point_group_measured_fraction_full 0.998
_diffrn_reflns_point_group_measured_fraction_max 0.998
_diffrn_reflns_theta_full 67.077
_diffrn_reflns_theta_max 67.077
_diffrn_reflns_theta_min 3.524
_diffrn_source 'micro-focus sealed X-ray tube'
_diffrn_source_type 'SuperNova (Cu) X-ray Source'
_exptl_absorpt_coefficient_mu 0.552
_exptl_absorpt_correction_T_max 1.000
_exptl_absorpt_correction_T_min 0.859
_exptl_absorpt_correction_type gaussian
_exptl_absorpt_process_details
;
CrysAlisPro 1.171.40.53 (Rigaku Oxford Diffraction, 2019)
Numerical absorption correction based on gaussian integration over
			a multifaceted crystal model
Empirical absorption correction using spherical harmonics,
 implemented in SCALE3 ABSPACK scaling algorithm.
;
_exptl_crystal_colour 'clear colourless'
_exptl_crystal_colour_lustre clear
_exptl_crystal_colour_primary colourless
_exptl_crystal_density_diffrn 1.130
_exptl_crystal_description plate
_exptl_crystal_F_000 2784
_exptl_crystal_recrystallization_method 'Re-crystallisation from solvent'
_exptl_crystal_size_max 0.166
_exptl_crystal_size_mid 0.092
_exptl_crystal_size_min 0.044
_refine_diff_density_max 0.439
_refine_diff_density_min -0.194
_refine_diff_density_rms 0.045
_refine_ls_extinction_coef 0.00024(3)
_refine_ls_extinction_expression Fc^*^=kFc[1+0.001xFc^2^\l^3^/sin(2\q)]^-1/4^
_refine_ls_extinction_method 'SHELXL-2018/3 (Sheldrick 2018)'
_refine_ls_goodness_of_fit_ref 1.047
_refine_ls_hydrogen_treatment mixed
_refine_ls_matrix_type full
_refine_ls_number_parameters 926
_refine_ls_number_reflns 13536
_refine_ls_number_restraints 0
_refine_ls_restrained_S_all 1.047
_refine_ls_R_factor_all 0.0646
_refine_ls_R_factor_gt 0.0504
_refine_ls_shift/su_max 0.001
_refine_ls_shift/su_mean 0.000
_refine_ls_structure_factor_coef Fsqd
_refine_ls_weighting_details 'w=1/[\s^2^(Fo^2^)+(0.0590P)^2^+4.8015P] where P=(Fo^2^+2Fc^2^)/3'
_refine_ls_weighting_scheme calc
_refine_ls_wR_factor_gt 0.1290
_refine_ls_wR_factor_ref 0.1379
_reflns_Friedel_coverage 0.000
_reflns_number_gt 10818
_reflns_number_total 13536
_reflns_threshold_expression 'I > 2\s(I)'
_cod_data_source_file d0cc01192d2.cif
_cod_data_source_block mn1909
_cod_depositor_comments 'Adding full bibliography for 7126266--7126270.cif.'
_cod_original_cell_volume 7590.57(15)
_cod_database_code 7126270
_shelx_shelxl_version_number 2018/3
_chemical_oxdiff_formula 'C28 H34 N2 O2'
_chemical_oxdiff_usercomment 'Katie Lamb KL 4-T Cry'
_shelx_space_group_comment
;
The symmetry employed for this shelxl refinement is uniquely defined
by the following loop, which should always be used as a source of
symmetry information in preference to the above space-group names.
They are only intended as comments.
;
_reflns_odcompleteness_completeness 99.76
_reflns_odcompleteness_iscentric 1
_reflns_odcompleteness_theta 66.97
_olex2_refinement_description
;
1. Others
 Fixed Uiso: H2(0.031) H3(0.032) H5(0.03) H7(0.028) H9(0.042) H10(0.054)
 H11(0.062) H12(0.052) H14(0.03) H16(0.03) H18(0.045) H19(0.046) H22A(0.058)
 H22B(0.058) H22C(0.058) H23A(0.051) H23B(0.051) H23C(0.051) H24A(0.06)
 H24B(0.06) H24C(0.06) H26A(0.088) H26B(0.088) H26C(0.088) H27A(0.075)
 H27B(0.075) H27C(0.075) H28A(0.061) H28B(0.061) H28C(0.061) H30(0.038)
 H31(0.04) H33(0.034) H35(0.033) H37(0.047) H38(0.054) H39(0.054) H40(0.047)
 H42(0.034) H44(0.031) H46(0.045) H47(0.049) H50A(0.065) H50B(0.065)
 H50C(0.065) H51A(0.096) H51B(0.096) H51C(0.096) H52A(0.081) H52B(0.081)
 H52C(0.081) H54A(0.064) H54B(0.064) H54C(0.064) H55A(0.063) H55B(0.063)
 H55C(0.063) H56A(0.064) H56B(0.064) H56C(0.064) H3B(0.05) H4A(0.068)
 H58(0.034) H59(0.035) H61(0.029) H63(0.027) H65(0.039) H66(0.045) H67(0.047)
 H68(0.039) H70(0.027) H72(0.027) H74(0.034) H75(0.035) H78A(0.072) H78B(0.072)
 H78C(0.072) H79A(0.064) H79B(0.064) H79C(0.064) H80A(0.071) H80B(0.071)
 H80C(0.071) H82A(0.069) H82B(0.069) H82C(0.069) H83A(0.057) H83B(0.057)
 H83C(0.057) H84A(0.072) H84B(0.072) H84C(0.072)
 Fixed X: H2(0.445905) H3(0.549986) H5(0.461246) H7(0.346619) H9(0.295623)
 H10(0.192143) H11(0.086005) H12(0.080776) H14(0.219931) H16(0.25322)
 H18(0.303971) H19(0.289968) H22A(0.675806) H22B(0.691654) H22C(0.617921)
 H23A(0.602024) H23B(0.682259) H23C(0.666052) H24A(0.511804) H24B(0.588616)
 H24C(0.50969) H26A(0.165982) H26B(0.226804) H26C(0.232759) H27A(0.313761)
 H27B(0.279753) H27C(0.216582) H28A(0.388342) H28B(0.382146) H28C(0.418383)
 H30(1.061158) H31(1.116175) H33(1.100093) H35(1.048133) H37(1.077057)
 H38(1.002881) H39(0.880952) H40(0.835642) H42(0.901521) H44(0.861578)
 H46(0.850586) H47(0.897644) H50A(1.266274) H50B(1.278472) H50C(1.232618)
 H51A(1.117698) H51B(1.209828) H51C(1.194038) H52A(1.121439) H52B(1.08856)
 H52C(1.04253) H54A(0.889762) H54B(0.863173) H54C(0.937546) H55A(0.787819)
 H55B(0.770227) H55C(0.86357) H56A(0.736763) H56B(0.691967) H56C(0.712291)
 H3B(1.009121) H4A(0.935426) H58(0.203193) H59(0.162697) H61(0.298521)
 H63(0.370918) H65(0.325305) H66(0.426063) H67(0.568704) H68(0.609856)
 H70(0.455905) H72(0.464533) H74(0.539217) H75(0.551554) H78A(0.087477)
 H78B(0.121809) H78C(0.16807) H79A(0.178451) H79B(0.124388) H79C(0.09504)
 H80A(0.305261) H80B(0.2534) H80C(0.306781) H82A(0.361691) H82B(0.393475)
 H82C(0.384558) H83A(0.534694) H83B(0.542309) H83C(0.607603) H84A(0.572385)
 H84B(0.505687) H84C(0.478063)
 Fixed Y: H2(0.531408) H3(0.501604) H5(0.32204) H7(0.289706) H9(0.269063)
 H10(0.195759) H11(0.167564) H12(0.214162) H14(0.388588) H16(0.449627)
 H18(0.367083) H19(0.267396) H22A(0.455088) H22B(0.422232) H22C(0.472353)
 H23A(0.295902) H23B(0.31566) H23C(0.346784) H24A(0.391726) H24B(0.344793)
 H24C(0.322702) H26A(0.48525) H26B(0.531449) H26C(0.457005) H27A(0.538455)
 H27B(0.5813) H27C(0.538295) H28A(0.459015) H28B(0.533688) H28C(0.49099)
 H30(0.399473) H31(0.498484) H33(0.555969) H35(0.489783) H37(0.299419)
 H38(0.263948) H39(0.318127) H40(0.407081) H42(0.426152) H44(0.481033)
 H46(0.671758) H47(0.678895) H50A(0.651448) H50B(0.576826) H50C(0.607074)
 H51A(0.607882) H51B(0.580129) H51C(0.654234) H52A(0.698824) H52B(0.653299)
 H52C(0.654386) H54A(0.650873) H54B(0.606265) H54C(0.58576) H55A(0.504113)
 H55B(0.481387) H55C(0.482561) H56A(0.649638) H56B(0.583661) H56C(0.604582)
 H3B(0.355203) H4A(0.555701) H58(0.82769) H59(0.760789) H61(0.866078)
 H63(0.960639) H65(1.134203) H66(1.214876) H67(1.190866) H68(1.086709)
 H70(0.925267) H72(0.812312) H74(0.717582) H75(0.813255) H78A(0.726232)
 H78B(0.684237) H78C(0.682945) H79A(0.841665) H79B(0.781665) H79C(0.824594)
 H80A(0.711822) H80B(0.710404) H80C(0.771365) H82A(0.682182) H82B(0.6452)
 H82C(0.720195) H83A(0.727567) H83B(0.652532) H83C(0.695588) H84A(0.634801)
 H84B(0.593859) H84C(0.630562)
 Fixed Z: H2(0.232916) H3(0.316895) H5(0.299526) H7(0.222908) H9(0.041878)
 H10(-0.004529) H11(0.040521) H12(0.129018) H14(0.202666) H16(0.292388)
 H18(0.453371) H19(0.409715) H22A(0.370632) H22B(0.433399) H22C(0.412714)
 H23A(0.33622) H23B(0.38709) H23C(0.323561) H24A(0.430623) H24B(0.454106)
 H24C(0.403242) H26A(0.419667) H26B(0.464837) H26C(0.47535) H27A(0.340611)
 H27B(0.384878) H27C(0.337891) H28A(0.47931) H28B(0.470428) H28C(0.427187)
 H30(0.098406) H31(0.08321) H33(0.243747) H35(0.30814) H37(0.381622)
 H38(0.447943) H39(0.454559) H40(0.39608) H42(0.234968) H44(0.144758)
 H46(0.134687) H47(0.236845) H50A(0.198344) H50B(0.196689) H50C(0.241713)
 H51A(0.063969) H51B(0.088207) H51C(0.090852) H52A(0.16274) H52B(0.20565)
 H52C(0.137204) H54A(0.044942) H54B(-0.011346) H54C(0.043516) H55A(-0.007041)
 H55B(0.052998) H55C(0.046459) H56A(0.051672) H56B(0.055267) H56C(-0.004392)
 H3B(0.221793) H4A(0.330044) H58(0.225657) H59(0.292206) H61(0.428037)
 H63(0.41372) H65(0.316402) H66(0.329581) H67(0.369203) H68(0.39605)
 H70(0.324346) H72(0.32935) H74(0.484281) H75(0.535293) H78A(0.356378)
 H78B(0.413764) H78C(0.362485) H79A(0.465821) H79B(0.473895) H79C(0.416636)
 H80A(0.438972) H80B(0.487069) H80C(0.480608) H82A(0.352508) H82B(0.303618)
 H82C(0.300514) H83A(0.295575) H83B(0.299662) H83C(0.345171) H84A(0.42757)
 H84B(0.380946) H84C(0.43178)
;
_olex2_date_sample_data_collection 2019-09-12
_olex2_date_sample_submission 2019-08-21
_olex2_exptl_crystal_mounting_method 'oil on 200 micrometre micromount'
_olex2_submission_original_sample_id 'KL 4-T Cry'
_olex2_submission_special_instructions 'No special instructions were received'
_oxdiff_exptl_absorpt_empirical_details
;
Empirical correction (ABSPACK) includes:
- Absorption correction using spherical harmonics
- Frame scaling
;
_oxdiff_exptl_absorpt_empirical_full_max 1.291
_oxdiff_exptl_absorpt_empirical_full_min 0.807

loop_
_space_group_symop_operation_xyz
'x, y, z'
'-x, y+1/2, -z+1/2'
'-x, -y, -z'
'x, -y-1/2, z-1/2'

loop_
_atom_site_label
_atom_site_type_symbol
_atom_site_fract_x
_atom_site_fract_y
_atom_site_fract_z
_atom_site_U_iso_or_equiv
_atom_site_adp_type
_atom_site_occupancy
_atom_site_site_symmetry_order
_atom_site_calc_flag
_atom_site_refinement_flags_posn
_atom_site_refinement_flags_adp
_atom_site_refinement_flags_occupancy
_atom_site_disorder_assembly
_atom_site_disorder_group
C1 C 0.39143(11) 0.44411(9) 0.21489(8) 0.0239(4) Uani 1 1 d . . . . .
C2 C 0.44913(12) 0.48901(9) 0.24595(9) 0.0257(4) Uani 1 1 d . . . . .
H2 H 0.445905 0.531408 0.232916 0.031 Uiso 1 1 calc R . . . .
C3 C 0.51177(12) 0.47088(9) 0.29651(9) 0.0267(4) Uani 1 1 d . . . . .
H3 H 0.549986 0.501604 0.316895 0.032 Uiso 1 1 calc R . . . .
C4 C 0.51883(11) 0.40795(10) 0.31745(8) 0.0254(4) Uani 1 1 d . . . . .
C5 C 0.45858(12) 0.36428(9) 0.28609(9) 0.0252(4) Uani 1 1 d . . . . .
H5 H 0.461246 0.322040 0.299526 0.030 Uiso 1 1 calc R . . . .
C6 C 0.39473(11) 0.38097(9) 0.23567(8) 0.0233(4) Uani 1 1 d . . . . .
C7 C 0.32756(11) 0.33252(9) 0.20746(8) 0.0236(4) Uani 1 1 d . . . . .
H7 H 0.346619 0.289706 0.222908 0.028 Uiso 1 1 calc R . . . .
C8 C 0.24941(12) 0.28645(9) 0.11290(9) 0.0275(4) Uani 1 1 d . . . . .
C9 C 0.25225(13) 0.25830(11) 0.05935(10) 0.0348(5) Uani 1 1 d . . . . .
H9 H 0.295623 0.269063 0.041878 0.042 Uiso 1 1 calc R . . . .
C10 C 0.19071(15) 0.21417(12) 0.03171(11) 0.0448(6) Uani 1 1 d . . . . .
H10 H 0.192143 0.195759 -0.004529 0.054 Uiso 1 1 calc R . . . .
C11 C 0.12693(16) 0.19766(13) 0.05855(12) 0.0518(7) Uani 1 1 d . . . . .
H11 H 0.086005 0.167564 0.040521 0.062 Uiso 1 1 calc R . . . .
C12 C 0.12394(15) 0.22552(12) 0.11155(11) 0.0434(6) Uani 1 1 d . . . . .
H12 H 0.080776 0.214162 0.129018 0.052 Uiso 1 1 calc R . . . .
C13 C 0.18460(12) 0.27054(10) 0.13954(9) 0.0305(4) Uani 1 1 d . . . . .
C14 C 0.24222(11) 0.34786(9) 0.22167(9) 0.0246(4) Uani 1 1 d . . . . .
H14 H 0.219931 0.388588 0.202666 0.030 Uiso 1 1 calc R . . . .
C15 C 0.25345(11) 0.35291(9) 0.28832(9) 0.0253(4) Uani 1 1 d . . . . .
C16 C 0.26091(11) 0.41295(9) 0.31609(9) 0.0253(4) Uani 1 1 d . . . . .
H16 H 0.253220 0.449627 0.292388 0.030 Uiso 1 1 calc R . . . .
C17 C 0.27937(12) 0.42009(10) 0.37776(9) 0.0297(4) Uani 1 1 d . . . . .
C18 C 0.29067(14) 0.36391(11) 0.41196(10) 0.0373(5) Uani 1 1 d . . . . .
H18 H 0.303971 0.367083 0.453371 0.045 Uiso 1 1 calc R . . . .
C19 C 0.28262(14) 0.30398(11) 0.38590(10) 0.0380(5) Uani 1 1 d . . . . .
H19 H 0.289968 0.267396 0.409715 0.046 Uiso 1 1 calc R . . . .
C20 C 0.26352(13) 0.29801(10) 0.32410(10) 0.0309(4) Uani 1 1 d . . . . .
C21 C 0.58810(12) 0.38463(10) 0.37206(9) 0.0297(4) Uani 1 1 d . . . . .
C22 C 0.64900(14) 0.43856(12) 0.39976(10) 0.0389(5) Uani 1 1 d . . . . .
H22A H 0.675806 0.455088 0.370632 0.058 Uiso 1 1 calc GR . . . .
H22B H 0.691654 0.422232 0.433399 0.058 Uiso 1 1 calc GR . . . .
H22C H 0.617921 0.472353 0.412714 0.058 Uiso 1 1 calc GR . . . .
C23 C 0.63940(13) 0.33070(10) 0.35295(10) 0.0338(5) Uani 1 1 d . . . . .
H23A H 0.602024 0.295902 0.336220 0.051 Uiso 1 1 calc GR . . . .
H23B H 0.682259 0.315660 0.387090 0.051 Uiso 1 1 calc GR . . . .
H23C H 0.666052 0.346784 0.323561 0.051 Uiso 1 1 calc GR . . . .
C24 C 0.54551(14) 0.35848(12) 0.41951(10) 0.0403(5) Uani 1 1 d . . . . .
H24A H 0.511804 0.391726 0.430623 0.060 Uiso 1 1 calc GR . . . .
H24B H 0.588616 0.344793 0.454106 0.060 Uiso 1 1 calc GR . . . .
H24C H 0.509690 0.322702 0.403242 0.060 Uiso 1 1 calc GR . . . .
C25 C 0.28777(14) 0.48558(11) 0.40897(10) 0.0353(5) Uani 1 1 d . . . . .
C26 C 0.22219(17) 0.49026(15) 0.44564(13) 0.0590(8) Uani 1 1 d . . . . .
H26A H 0.165982 0.485250 0.419667 0.088 Uiso 1 1 calc GR . . . .
H26B H 0.226804 0.531449 0.464837 0.088 Uiso 1 1 calc GR . . . .
H26C H 0.232759 0.457005 0.475350 0.088 Uiso 1 1 calc GR . . . .
C27 C 0.27309(18) 0.54111(11) 0.36386(11) 0.0503(6) Uani 1 1 d . . . . .
H27A H 0.313761 0.538455 0.340611 0.075 Uiso 1 1 calc GR . . . .
H27B H 0.279753 0.581300 0.384878 0.075 Uiso 1 1 calc GR . . . .
H27C H 0.216582 0.538295 0.337891 0.075 Uiso 1 1 calc GR . . . .
C28 C 0.37753(14) 0.49301(12) 0.45033(10) 0.0410(5) Uani 1 1 d . . . . .
H28A H 0.388342 0.459015 0.479310 0.061 Uiso 1 1 calc GR . . . .
H28B H 0.382146 0.533688 0.470428 0.061 Uiso 1 1 calc GR . . . .
H28C H 0.418383 0.490990 0.427187 0.061 Uiso 1 1 calc GR . . . .
N1 N 0.31211(10) 0.33234(8) 0.14189(7) 0.0263(4) Uani 1 1 d . . . . .
H1 H 0.3622(15) 0.3245(11) 0.1320(10) 0.035(6) Uiso 1 1 d . . . . .
N2 N 0.18269(11) 0.29545(8) 0.19585(8) 0.0291(4) Uani 1 1 d . . . . .
H2A H 0.1355(15) 0.3075(11) 0.1987(10) 0.029(6) Uiso 1 1 d . . . . .
O1 O 0.33243(8) 0.46311(7) 0.16325(6) 0.0288(3) Uani 1 1 d . . . . .
H1A H 0.3098(17) 0.4303(13) 0.1471(12) 0.049(8) Uiso 1 1 d . . . . .
O2 O 0.25711(11) 0.23811(7) 0.30043(8) 0.0397(4) Uani 1 1 d . . . . .
H2B H 0.2300(19) 0.2415(14) 0.2641(14) 0.060(9) Uiso 1 1 d . . . . .
C29 C 1.04725(11) 0.41842(10) 0.18050(9) 0.0277(4) Uani 1 1 d . . . . .
C30 C 1.06895(12) 0.43087(10) 0.12786(10) 0.0314(5) Uani 1 1 d . . . . .
H30 H 1.061158 0.399473 0.098406 0.038 Uiso 1 1 calc R . . . .
C31 C 1.10249(13) 0.49048(10) 0.11900(10) 0.0331(5) Uani 1 1 d . . . . .
H31 H 1.116175 0.498484 0.083210 0.040 Uiso 1 1 calc R . . . .
C32 C 1.11602(12) 0.53831(10) 0.16227(9) 0.0299(4) Uani 1 1 d . . . . .
C33 C 1.09248(12) 0.52450(10) 0.21436(9) 0.0286(4) Uani 1 1 d . . . . .
H33 H 1.100093 0.555969 0.243747 0.034 Uiso 1 1 calc R . . . .
C34 C 1.05792(11) 0.46547(10) 0.22448(9) 0.0272(4) Uani 1 1 d . . . . .
C35 C 1.02374(12) 0.45691(10) 0.27830(9) 0.0278(4) Uani 1 1 d . . . . .
H35 H 1.048133 0.489783 0.308140 0.033 Uiso 1 1 calc R . . . .
C36 C 1.00032(12) 0.37417(10) 0.34793(9) 0.0312(4) Uani 1 1 d . . . . .
C37 C 1.02814(15) 0.32097(11) 0.38419(10) 0.0394(5) Uani 1 1 d . . . . .
H37 H 1.077057 0.299419 0.381622 0.047 Uiso 1 1 calc R . . . .
C38 C 0.98395(16) 0.29967(12) 0.42407(11) 0.0454(6) Uani 1 1 d . . . . .
H38 H 1.002881 0.263948 0.447943 0.054 Uiso 1 1 calc R . . . .
C39 C 0.91117(15) 0.33214(13) 0.42807(10) 0.0449(6) Uani 1 1 d . . . . .
H39 H 0.880952 0.318127 0.454559 0.054 Uiso 1 1 calc R . . . .
C40 C 0.88388(14) 0.38514(12) 0.39269(10) 0.0395(5) Uani 1 1 d . . . . .
H40 H 0.835642 0.407081 0.396080 0.047 Uiso 1 1 calc R . . . .
C41 C 0.92713(13) 0.40653(11) 0.35190(9) 0.0321(5) Uani 1 1 d . . . . .
C42 C 0.92557(12) 0.46302(10) 0.26002(9) 0.0287(4) Uani 1 1 d . . . . .
H42 H 0.901521 0.426152 0.234968 0.034 Uiso 1 1 calc R . . . .
C43 C 0.89736(12) 0.52342(10) 0.22536(9) 0.0287(4) Uani 1 1 d . . . . .
C44 C 0.86867(11) 0.52108(10) 0.16317(9) 0.0262(4) Uani 1 1 d . . . . .
H44 H 0.861578 0.481033 0.144758 0.031 Uiso 1 1 calc R . . . .
C45 C 0.85021(12) 0.57523(10) 0.12744(9) 0.0306(4) Uani 1 1 d . . . . .
C46 C 0.86211(14) 0.63421(11) 0.15709(10) 0.0376(5) Uani 1 1 d . . . . .
H46 H 0.850586 0.671758 0.134687 0.045 Uiso 1 1 calc R . . . .
C47 C 0.89042(14) 0.63876(11) 0.21859(11) 0.0404(5) Uani 1 1 d . . . . .
H47 H 0.897644 0.678895 0.236845 0.049 Uiso 1 1 calc R . . . .
C48 C 0.90803(13) 0.58357(11) 0.25306(10) 0.0344(5) Uani 1 1 d . . . . .
C49 C 1.15555(13) 0.60457(11) 0.15566(10) 0.0345(5) Uani 1 1 d . . . . .
C50 C 1.24121(14) 0.61054(12) 0.20246(11) 0.0436(6) Uani 1 1 d . . . . .
H50A H 1.266274 0.651448 0.198344 0.065 Uiso 1 1 calc GR . . . .
H50B H 1.278472 0.576826 0.196689 0.065 Uiso 1 1 calc GR . . . .
H50C H 1.232618 0.607074 0.241713 0.065 Uiso 1 1 calc GR . . . .
C51 C 1.1707(2) 0.61243(14) 0.09396(12) 0.0638(8) Uani 1 1 d . . . . .
H51A H 1.117698 0.607882 0.063969 0.096 Uiso 1 1 calc GR . . . .
H51B H 1.209828 0.580129 0.088207 0.096 Uiso 1 1 calc GR . . . .
H51C H 1.194038 0.654234 0.090852 0.096 Uiso 1 1 calc GR . . . .
C52 C 1.09654(16) 0.65771(12) 0.16630(14) 0.0538(7) Uani 1 1 d . . . . .
H52A H 1.121439 0.698824 0.162740 0.081 Uiso 1 1 calc GR . . . .
H52B H 1.088560 0.653299 0.205650 0.081 Uiso 1 1 calc GR . . . .
H52C H 1.042530 0.654386 0.137204 0.081 Uiso 1 1 calc GR . . . .
C53 C 0.81965(13) 0.57273(10) 0.05878(9) 0.0312(4) Uani 1 1 d . . . . .
C54 C 0.88349(15) 0.60711(12) 0.03142(11) 0.0428(6) Uani 1 1 d . . . . .
H54A H 0.889762 0.650873 0.044942 0.064 Uiso 1 1 calc GR . . . .
H54B H 0.863173 0.606265 -0.011346 0.064 Uiso 1 1 calc GR . . . .
H54C H 0.937546 0.585760 0.043516 0.064 Uiso 1 1 calc GR . . . .
C55 C 0.80936(16) 0.50381(11) 0.03566(10) 0.0421(5) Uani 1 1 d . . . . .
H55A H 0.787819 0.504113 -0.007041 0.063 Uiso 1 1 calc GR . . . .
H55B H 0.770227 0.481387 0.052998 0.063 Uiso 1 1 calc GR . . . .
H55C H 0.863570 0.482561 0.046459 0.063 Uiso 1 1 calc GR . . . .
C56 C 0.73186(14) 0.60578(12) 0.03840(11) 0.0424(5) Uani 1 1 d . . . . .
H56A H 0.736763 0.649638 0.051672 0.064 Uiso 1 1 calc GR . . . .
H56B H 0.691967 0.583661 0.055267 0.064 Uiso 1 1 calc GR . . . .
H56C H 0.712291 0.604582 -0.004392 0.064 Uiso 1 1 calc GR . . . .
N3 N 1.04410(11) 0.39262(9) 0.30488(8) 0.0317(4) Uani 1 1 d . . . . .
H3A H 1.1024(16) 0.3881(11) 0.3182(11) 0.041(7) Uiso 1 1 d . . . . .
N4 N 0.89746(11) 0.46054(9) 0.31490(8) 0.0319(4) Uani 1 1 d . . . . .
H4 H 0.8385(17) 0.4608(12) 0.3063(11) 0.043(7) Uiso 1 1 d . . . . .
O3 O 1.01506(9) 0.35827(7) 0.18789(7) 0.0333(3) Uani 1 1 d . . . . .
H3B H 1.009121 0.355203 0.221793 0.050 Uiso 1 1 calc GR . . . .
O4 O 0.93758(11) 0.59044(8) 0.31385(7) 0.0452(4) Uani 1 1 d . . . . .
H4A H 0.935426 0.555701 0.330044 0.068 Uiso 1 1 calc GR . . . .
C57 C 0.27292(12) 0.88884(9) 0.28654(9) 0.0253(4) Uani 1 1 d . . . . .
C58 C 0.22161(12) 0.83612(10) 0.26639(9) 0.0282(4) Uani 1 1 d . . . . .
H58 H 0.203193 0.827690 0.225657 0.034 Uiso 1 1 calc R . . . .
C59 C 0.19751(12) 0.79581(9) 0.30660(9) 0.0292(4) Uani 1 1 d . . . . .
H59 H 0.162697 0.760789 0.292206 0.035 Uiso 1 1 calc R . . . .
C60 C 0.22399(12) 0.80636(9) 0.36777(9) 0.0277(4) Uani 1 1 d . . . . .
C61 C 0.27857(11) 0.85862(9) 0.38721(9) 0.0244(4) Uani 1 1 d . . . . .
H61 H 0.298521 0.866078 0.428037 0.029 Uiso 1 1 calc R . . . .
C62 C 0.30409(11) 0.89975(9) 0.34805(8) 0.0229(4) Uani 1 1 d . . . . .
C63 C 0.36847(11) 0.95214(9) 0.37176(8) 0.0224(4) Uani 1 1 d . . . . .
H63 H 0.370918 0.960639 0.413720 0.027 Uiso 1 1 calc R . . . .
C64 C 0.40670(12) 1.06142(9) 0.34764(9) 0.0259(4) Uani 1 1 d . . . . .
C65 C 0.38253(14) 1.12443(10) 0.33223(9) 0.0327(5) Uani 1 1 d . . . . .
H65 H 0.325305 1.134203 0.316402 0.039 Uiso 1 1 calc R . . . .
C66 C 0.44279(15) 1.17285(10) 0.34019(10) 0.0376(5) Uani 1 1 d . . . . .
H66 H 0.426063 1.214876 0.329581 0.045 Uiso 1 1 calc R . . . .
C67 C 0.52804(15) 1.15851(10) 0.36399(10) 0.0388(5) Uani 1 1 d . . . . .
H67 H 0.568704 1.190866 0.369203 0.047 Uiso 1 1 calc R . . . .
C68 C 0.55257(14) 1.09612(10) 0.37997(10) 0.0326(5) Uani 1 1 d . . . . .
H68 H 0.609856 1.086709 0.396050 0.039 Uiso 1 1 calc R . . . .
C69 C 0.49241(12) 1.04709(9) 0.37226(9) 0.0259(4) Uani 1 1 d . . . . .
C70 C 0.45778(11) 0.93178(9) 0.36650(8) 0.0221(4) Uani 1 1 d . . . . .
H70 H 0.455905 0.925267 0.324346 0.027 Uiso 1 1 calc R . . . .
C71 C 0.48687(11) 0.87070(9) 0.40085(8) 0.0212(4) Uani 1 1 d . . . . .
C72 C 0.48154(11) 0.81227(9) 0.37088(8) 0.0227(4) Uani 1 1 d . . . . .
H72 H 0.464533 0.812312 0.329350 0.027 Uiso 1 1 calc R . . . .
C73 C 0.50069(11) 0.75356(9) 0.40059(9) 0.0244(4) Uani 1 1 d . . . . .
C74 C 0.52646(12) 0.75574(10) 0.46295(9) 0.0280(4) Uani 1 1 d . . . . .
H74 H 0.539217 0.717582 0.484281 0.034 Uiso 1 1 calc R . . . .
C75 C 0.53348(12) 0.81328(10) 0.49379(9) 0.0292(4) Uani 1 1 d . . . . .
H75 H 0.551554 0.813255 0.535293 0.035 Uiso 1 1 calc R . . . .
C76 C 0.51377(12) 0.87106(9) 0.46332(9) 0.0256(4) Uani 1 1 d . . . . .
C77 C 0.19492(13) 0.76527(10) 0.41368(10) 0.0331(5) Uani 1 1 d . . . . .
C78 C 0.13770(17) 0.70943(12) 0.38377(12) 0.0478(6) Uani 1 1 d . . . . .
H78A H 0.087477 0.726232 0.356378 0.072 Uiso 1 1 calc GR . . . .
H78B H 0.121809 0.684237 0.413764 0.072 Uiso 1 1 calc GR . . . .
H78C H 0.168070 0.682945 0.362485 0.072 Uiso 1 1 calc GR . . . .
C79 C 0.14341(15) 0.80720(12) 0.44546(11) 0.0424(6) Uani 1 1 d . . . . .
H79A H 0.178451 0.841665 0.465821 0.064 Uiso 1 1 calc GR . . . .
H79B H 0.124388 0.781665 0.473895 0.064 Uiso 1 1 calc GR . . . .
H79C H 0.095040 0.824594 0.416636 0.064 Uiso 1 1 calc GR . . . .
C80 C 0.27233(15) 0.73708(13) 0.45935(11) 0.0475(6) Uani 1 1 d . . . . .
H80A H 0.305261 0.711822 0.438972 0.071 Uiso 1 1 calc GR . . . .
H80B H 0.253400 0.710404 0.487069 0.071 Uiso 1 1 calc GR . . . .
H80C H 0.306781 0.771365 0.480608 0.071 Uiso 1 1 calc GR . . . .
C81 C 0.49125(13) 0.69068(9) 0.36469(9) 0.0286(4) Uani 1 1 d . . . . .
C82 C 0.39914(15) 0.68393(12) 0.32679(12) 0.0460(6) Uani 1 1 d . . . . .
H82A H 0.361691 0.682182 0.352508 0.069 Uiso 1 1 calc GR . . . .
H82B H 0.393475 0.645200 0.303618 0.069 Uiso 1 1 calc GR . . . .
H82C H 0.384558 0.720195 0.300514 0.069 Uiso 1 1 calc GR . . . .
C83 C 0.54941(15) 0.69169(11) 0.32230(10) 0.0379(5) Uani 1 1 d . . . . .
H83A H 0.534694 0.727567 0.295575 0.057 Uiso 1 1 calc GR . . . .
H83B H 0.542309 0.652532 0.299662 0.057 Uiso 1 1 calc GR . . . .
H83C H 0.607603 0.695588 0.345171 0.057 Uiso 1 1 calc GR . . . .
C84 C 0.51394(19) 0.63206(11) 0.40496(11) 0.0480(6) Uani 1 1 d . . . . .
H84A H 0.572385 0.634801 0.427570 0.072 Uiso 1 1 calc GR . . . .
H84B H 0.505687 0.593859 0.380946 0.072 Uiso 1 1 calc GR . . . .
H84C H 0.478063 0.630562 0.431780 0.072 Uiso 1 1 calc GR . . . .
N5 N 0.34495(11) 1.01150(8) 0.33668(7) 0.0254(3) Uani 1 1 d . . . . .
H5A H 0.2959(15) 1.0241(11) 0.3381(10) 0.028(6) Uiso 1 1 d . . . . .
N6 N 0.51784(10) 0.98414(7) 0.39123(7) 0.0248(3) Uani 1 1 d . . . . .
H6 H 0.5691(16) 0.9758(11) 0.3864(10) 0.036(6) Uiso 1 1 d . . . . .
O5 O 0.29163(9) 0.92913(7) 0.24473(6) 0.0288(3) Uani 1 1 d . . . . .
H5B H 0.3119(16) 0.9622(13) 0.2636(12) 0.046(8) Uiso 1 1 d . . . . .
O6 O 0.52011(9) 0.92667(7) 0.49568(6) 0.0316(3) Uani 1 1 d . . . . .
H6A H 0.5210(17) 0.9577(13) 0.4714(12) 0.048(8) Uiso 1 1 d . . . . .

loop_
_atom_site_aniso_label
_atom_site_aniso_U_11
_atom_site_aniso_U_22
_atom_site_aniso_U_33
_atom_site_aniso_U_23
_atom_site_aniso_U_13
_atom_site_aniso_U_12
C1 0.0195(9) 0.0281(10) 0.0264(10) 0.0041(8) 0.0101(8) 0.0027(8)
C2 0.0257(9) 0.0230(10) 0.0318(10) 0.0016(8) 0.0134(8) 0.0000(8)
C3 0.0235(9) 0.0284(10) 0.0308(10) -0.0044(8) 0.0118(8) -0.0034(8)
C4 0.0208(9) 0.0320(11) 0.0254(10) 0.0005(8) 0.0098(8) 0.0017(8)
C5 0.0238(9) 0.0251(10) 0.0290(10) 0.0054(8) 0.0114(8) 0.0020(8)
C6 0.0196(9) 0.0264(10) 0.0269(10) 0.0009(8) 0.0115(8) 0.0001(7)
C7 0.0209(9) 0.0232(9) 0.0280(10) 0.0047(8) 0.0085(8) 0.0008(7)
C8 0.0230(9) 0.0260(10) 0.0325(11) 0.0026(8) 0.0057(8) -0.0007(8)
C9 0.0302(11) 0.0399(12) 0.0343(12) 0.0013(9) 0.0086(9) -0.0006(9)
C10 0.0444(13) 0.0504(15) 0.0390(13) -0.0116(11) 0.0098(11) -0.0092(11)
C11 0.0480(14) 0.0564(16) 0.0489(15) -0.0169(12) 0.0090(12) -0.0222(12)
C12 0.0375(12) 0.0461(14) 0.0496(14) -0.0068(11) 0.0168(11) -0.0151(11)
C13 0.0262(10) 0.0298(11) 0.0355(11) -0.0001(9) 0.0080(9) -0.0021(8)
C14 0.0194(9) 0.0220(9) 0.0334(11) 0.0037(8) 0.0087(8) -0.0002(7)
C15 0.0178(9) 0.0263(10) 0.0337(11) 0.0058(8) 0.0104(8) 0.0005(7)
C16 0.0188(9) 0.0261(10) 0.0331(11) 0.0061(8) 0.0103(8) 0.0008(7)
C17 0.0233(9) 0.0343(11) 0.0347(11) 0.0022(9) 0.0133(8) -0.0019(8)
C18 0.0388(12) 0.0444(13) 0.0314(11) 0.0069(10) 0.0142(9) -0.0066(10)
C19 0.0441(13) 0.0335(12) 0.0393(12) 0.0168(10) 0.0158(10) -0.0022(10)
C20 0.0275(10) 0.0267(10) 0.0410(12) 0.0067(9) 0.0139(9) -0.0011(8)
C21 0.0236(9) 0.0400(12) 0.0260(10) 0.0034(9) 0.0073(8) -0.0001(9)
C22 0.0296(11) 0.0508(14) 0.0328(12) -0.0026(10) 0.0020(9) -0.0007(10)
C23 0.0255(10) 0.0379(12) 0.0377(12) 0.0072(9) 0.0075(9) 0.0025(9)
C24 0.0316(11) 0.0610(15) 0.0297(11) 0.0126(11) 0.0105(9) 0.0041(11)
C25 0.0331(11) 0.0399(12) 0.0341(11) -0.0026(9) 0.0111(9) -0.0015(9)
C26 0.0456(15) 0.0736(19) 0.0652(18) -0.0291(15) 0.0278(13) -0.0056(13)
C27 0.0630(16) 0.0312(12) 0.0464(14) -0.0056(11) -0.0037(12) 0.0078(11)
C28 0.0406(13) 0.0426(13) 0.0376(12) -0.0004(10) 0.0065(10) -0.0046(10)
N1 0.0200(8) 0.0308(9) 0.0292(9) 0.0014(7) 0.0086(7) -0.0021(7)
N2 0.0215(8) 0.0282(9) 0.0406(10) -0.0010(7) 0.0138(8) -0.0029(7)
O1 0.0240(7) 0.0286(8) 0.0323(8) 0.0076(6) 0.0050(6) -0.0015(6)
O2 0.0486(9) 0.0219(8) 0.0477(10) 0.0067(7) 0.0114(8) -0.0014(7)
C29 0.0185(9) 0.0292(10) 0.0363(11) 0.0026(9) 0.0089(8) 0.0013(8)
C30 0.0271(10) 0.0325(11) 0.0369(11) -0.0031(9) 0.0125(9) 0.0011(8)
C31 0.0271(10) 0.0401(12) 0.0341(11) 0.0033(9) 0.0116(9) -0.0001(9)
C32 0.0223(9) 0.0342(11) 0.0327(11) 0.0048(9) 0.0062(8) -0.0010(8)
C33 0.0209(9) 0.0316(11) 0.0317(11) -0.0005(9) 0.0043(8) 0.0003(8)
C34 0.0184(9) 0.0309(10) 0.0330(11) 0.0023(8) 0.0080(8) 0.0034(8)
C35 0.0224(9) 0.0317(11) 0.0301(10) 0.0008(8) 0.0083(8) 0.0002(8)
C36 0.0259(10) 0.0374(12) 0.0301(11) 0.0027(9) 0.0071(8) -0.0058(9)
C37 0.0363(12) 0.0407(13) 0.0402(13) 0.0062(10) 0.0083(10) -0.0003(10)
C38 0.0474(14) 0.0478(14) 0.0405(13) 0.0114(11) 0.0108(11) -0.0076(11)
C39 0.0443(13) 0.0592(16) 0.0335(12) 0.0067(11) 0.0145(10) -0.0133(12)
C40 0.0291(11) 0.0606(15) 0.0307(11) 0.0016(11) 0.0114(9) -0.0040(10)
C41 0.0252(10) 0.0432(12) 0.0272(10) -0.0001(9) 0.0056(8) -0.0046(9)
C42 0.0212(9) 0.0361(11) 0.0300(10) -0.0001(9) 0.0090(8) 0.0010(8)
C43 0.0205(9) 0.0344(11) 0.0325(11) 0.0003(9) 0.0091(8) 0.0031(8)
C44 0.0197(9) 0.0296(10) 0.0307(10) -0.0028(8) 0.0092(8) 0.0026(8)
C45 0.0228(9) 0.0330(11) 0.0360(11) 0.0025(9) 0.0079(8) 0.0029(8)
C46 0.0360(12) 0.0323(12) 0.0428(13) 0.0028(10) 0.0074(10) 0.0085(9)
C47 0.0404(12) 0.0337(12) 0.0443(13) -0.0072(10) 0.0060(10) 0.0091(10)
C48 0.0291(10) 0.0396(12) 0.0334(11) -0.0053(9) 0.0065(9) 0.0074(9)
C49 0.0315(11) 0.0370(12) 0.0360(12) 0.0067(9) 0.0104(9) -0.0017(9)
C50 0.0349(12) 0.0408(13) 0.0534(15) 0.0069(11) 0.0087(11) -0.0075(10)
C51 0.087(2) 0.0614(18) 0.0460(15) 0.0039(13) 0.0221(15) -0.0365(16)
C52 0.0413(14) 0.0370(13) 0.082(2) 0.0086(13) 0.0135(13) -0.0029(11)
C53 0.0301(10) 0.0340(11) 0.0290(11) 0.0035(9) 0.0071(8) 0.0005(9)
C54 0.0425(13) 0.0464(14) 0.0409(13) 0.0071(11) 0.0133(11) -0.0043(11)
C55 0.0513(14) 0.0433(13) 0.0323(12) -0.0002(10) 0.0118(10) -0.0034(11)
C56 0.0344(12) 0.0534(15) 0.0370(12) 0.0090(11) 0.0049(10) 0.0052(11)
N3 0.0222(9) 0.0356(10) 0.0392(10) 0.0075(8) 0.0115(8) 0.0028(7)
N4 0.0240(9) 0.0438(11) 0.0295(9) 0.0028(8) 0.0100(7) 0.0018(8)
O3 0.0325(7) 0.0297(8) 0.0421(9) -0.0010(6) 0.0177(7) -0.0024(6)
O4 0.0524(10) 0.0458(10) 0.0343(9) -0.0079(7) 0.0061(7) 0.0094(8)
C57 0.0211(9) 0.0262(10) 0.0297(10) 0.0021(8) 0.0086(8) 0.0053(8)
C58 0.0240(9) 0.0301(10) 0.0296(10) -0.0013(8) 0.0053(8) 0.0019(8)
C59 0.0226(9) 0.0251(10) 0.0393(12) -0.0024(9) 0.0074(8) 0.0001(8)
C60 0.0209(9) 0.0245(10) 0.0398(11) 0.0055(8) 0.0117(8) 0.0051(8)
C61 0.0217(9) 0.0257(10) 0.0273(10) 0.0023(8) 0.0093(8) 0.0055(8)
C62 0.0192(9) 0.0224(9) 0.0281(10) 0.0003(8) 0.0081(7) 0.0048(7)
C63 0.0217(9) 0.0216(9) 0.0252(9) 0.0018(7) 0.0083(7) 0.0038(7)
C64 0.0318(10) 0.0219(10) 0.0270(10) -0.0004(8) 0.0132(8) 0.0003(8)
C65 0.0410(12) 0.0266(11) 0.0323(11) 0.0024(9) 0.0131(9) 0.0053(9)
C66 0.0566(14) 0.0211(10) 0.0390(12) 0.0032(9) 0.0194(11) -0.0017(10)
C67 0.0497(13) 0.0263(11) 0.0456(13) -0.0028(10) 0.0216(11) -0.0108(10)
C68 0.0345(11) 0.0299(11) 0.0371(12) -0.0041(9) 0.0159(9) -0.0052(9)
C69 0.0323(10) 0.0220(10) 0.0272(10) -0.0030(8) 0.0146(8) -0.0003(8)
C70 0.0220(9) 0.0212(9) 0.0246(9) -0.0023(7) 0.0087(7) 0.0006(7)
C71 0.0162(8) 0.0235(9) 0.0243(9) 0.0005(7) 0.0061(7) 0.0017(7)
C72 0.0196(9) 0.0256(10) 0.0240(9) 0.0001(8) 0.0078(7) 0.0004(7)
C73 0.0210(9) 0.0230(10) 0.0311(10) 0.0006(8) 0.0104(8) 0.0007(7)
C74 0.0273(10) 0.0267(10) 0.0310(10) 0.0066(8) 0.0091(8) 0.0045(8)
C75 0.0305(10) 0.0340(11) 0.0225(10) 0.0028(8) 0.0062(8) 0.0059(9)
C76 0.0225(9) 0.0281(10) 0.0268(10) -0.0035(8) 0.0077(8) 0.0035(8)
C77 0.0298(10) 0.0309(11) 0.0414(12) 0.0063(9) 0.0147(9) -0.0009(9)
C78 0.0530(15) 0.0394(13) 0.0558(15) 0.0045(12) 0.0230(12) -0.0132(11)
C79 0.0459(13) 0.0449(13) 0.0447(13) 0.0063(11) 0.0266(11) 0.0012(11)
C80 0.0414(13) 0.0519(15) 0.0507(15) 0.0254(12) 0.0150(11) 0.0039(11)
C81 0.0308(10) 0.0215(10) 0.0355(11) -0.0008(8) 0.0122(9) -0.0003(8)
C82 0.0362(12) 0.0359(13) 0.0630(16) -0.0134(11) 0.0082(11) -0.0065(10)
C83 0.0455(13) 0.0308(11) 0.0425(13) -0.0087(10) 0.0207(11) -0.0039(10)
C84 0.0766(18) 0.0241(11) 0.0465(14) 0.0020(10) 0.0219(13) 0.0045(11)
N5 0.0237(8) 0.0208(8) 0.0331(9) 0.0035(7) 0.0097(7) 0.0051(7)
N6 0.0220(8) 0.0217(8) 0.0325(9) -0.0040(7) 0.0103(7) 0.0001(6)
O5 0.0311(7) 0.0296(8) 0.0262(7) 0.0030(6) 0.0083(6) -0.0007(6)
O6 0.0394(8) 0.0294(8) 0.0252(7) -0.0057(6) 0.0070(6) 0.0055(6)

loop_
_atom_type_symbol
_atom_type_description
_atom_type_scat_dispersion_real
_atom_type_scat_dispersion_imag
_atom_type_scat_source
C C 0.0181 0.0091 'International Tables Vol C Tables 4.2.6.8 and 6.1.1.4'
H H 0.0000 0.0000 'International Tables Vol C Tables 4.2.6.8 and 6.1.1.4'
N N 0.0311 0.0180 'International Tables Vol C Tables 4.2.6.8 and 6.1.1.4'
O O 0.0492 0.0322 'International Tables Vol C Tables 4.2.6.8 and 6.1.1.4'

loop_
_exptl_crystal_face_index_h
_exptl_crystal_face_index_k
_exptl_crystal_face_index_l
_exptl_crystal_face_perp_dist
0 0 1 0.0279
0 0 -1 0.0165
0 -1 0 0.0653
0 1 0 0.0264
-1 0 0 0.0897
-2 -2 1 0.1022
1 0 2 0.0183

loop_
_geom_angle_atom_site_label_1
_geom_angle_atom_site_label_2
_geom_angle_atom_site_label_3
_geom_angle
_geom_angle_site_symmetry_1
_geom_angle_site_symmetry_3
_geom_angle_publ_flag
C2 C1 C6 119.75(17) . . ?
O1 C1 C2 118.66(17) . . ?
O1 C1 C6 121.59(17) . . ?
C1 C2 C3 120.20(18) . . ?
C2 C3 C4 121.70(18) . . ?
C3 C4 C5 116.72(17) . . ?
C3 C4 C21 124.10(18) . . ?
C5 C4 C21 119.18(17) . . ?
C6 C5 C4 122.99(18) . . ?
C1 C6 C7 121.54(17) . . ?
C5 C6 C1 118.59(17) . . ?
C5 C6 C7 119.72(17) . . ?
C6 C7 C14 111.15(15) . . ?
N1 C7 C6 110.92(15) . . ?
N1 C7 C14 107.60(15) . . ?
C9 C8 C13 120.30(19) . . ?
C9 C8 N1 121.03(18) . . ?
C13 C8 N1 118.66(18) . . ?
C8 C9 C10 120.3(2) . . ?
C9 C10 C11 119.5(2) . . ?
C12 C11 C10 120.3(2) . . ?
C11 C12 C13 120.9(2) . . ?
C8 C13 N2 121.70(18) . . ?
C12 C13 C8 118.7(2) . . ?
C12 C13 N2 119.49(18) . . ?
C15 C14 C7 111.08(15) . . ?
N2 C14 C7 106.99(15) . . ?
N2 C14 C15 110.82(15) . . ?
C16 C15 C14 120.43(17) . . ?
C20 C15 C14 120.98(18) . . ?
C20 C15 C16 118.39(18) . . ?
C17 C16 C15 122.65(18) . . ?
C16 C17 C18 117.08(19) . . ?
C16 C17 C25 123.33(18) . . ?
C18 C17 C25 119.59(19) . . ?
C19 C18 C17 121.7(2) . . ?
C18 C19 C20 120.22(19) . . ?
C19 C20 C15 119.9(2) . . ?
O2 C20 C15 121.82(19) . . ?
O2 C20 C19 118.21(19) . . ?
C4 C21 C24 109.18(16) . . ?
C22 C21 C4 111.72(17) . . ?
C22 C21 C23 108.51(17) . . ?
C22 C21 C24 108.86(18) . . ?
C23 C21 C4 109.30(16) . . ?
C23 C21 C24 109.23(18) . . ?
C17 C25 C26 109.27(18) . . ?
C17 C25 C27 111.66(18) . . ?
C26 C25 C27 108.9(2) . . ?
C28 C25 C17 109.73(18) . . ?
C28 C25 C26 109.60(19) . . ?
C28 C25 C27 107.63(19) . . ?
C8 N1 C7 113.15(15) . . ?
C13 N2 C14 118.27(16) . . ?
C30 C29 C34 120.27(19) . . ?
C30 C29 O3 118.17(18) . . ?
O3 C29 C34 121.56(18) . . ?
C29 C30 C31 119.9(2) . . ?
C32 C31 C30 121.68(19) . . ?
C31 C32 C33 116.89(19) . . ?
C31 C32 C49 123.91(18) . . ?
C33 C32 C49 119.19(19) . . ?
C32 C33 C34 122.92(19) . . ?
C29 C34 C33 118.26(18) . . ?
C29 C34 C35 121.52(18) . . ?
C33 C34 C35 119.80(18) . . ?
C34 C35 C42 110.13(16) . . ?
N3 C35 C34 111.26(16) . . ?
N3 C35 C42 106.95(16) . . ?
C37 C36 C41 119.50(19) . . ?
C37 C36 N3 119.66(19) . . ?
C41 C36 N3 120.74(19) . . ?
C38 C37 C36 120.9(2) . . ?
C37 C38 C39 119.4(2) . . ?
C40 C39 C38 119.8(2) . . ?
C39 C40 C41 121.3(2) . . ?
C36 C41 C40 119.0(2) . . ?
C36 C41 N4 120.25(18) . . ?
C40 C41 N4 120.74(19) . . ?
C43 C42 C35 111.39(16) . . ?
N4 C42 C35 107.23(16) . . ?
N4 C42 C43 112.02(16) . . ?
C44 C43 C42 119.84(18) . . ?
C44 C43 C48 118.31(19) . . ?
C48 C43 C42 121.44(18) . . ?
C45 C44 C43 123.47(19) . . ?
C44 C45 C46 116.16(19) . . ?
C44 C45 C53 123.51(19) . . ?
C46 C45 C53 120.32(19) . . ?
C47 C46 C45 122.3(2) . . ?
C46 C47 C48 120.1(2) . . ?
C47 C48 C43 119.7(2) . . ?
O4 C48 C43 122.3(2) . . ?
O4 C48 C47 118.0(2) . . ?
C50 C49 C32 109.11(17) . . ?
C51 C49 C32 111.32(19) . . ?
C51 C49 C50 108.4(2) . . ?
C51 C49 C52 109.8(2) . . ?
C52 C49 C32 109.47(17) . . ?
C52 C49 C50 108.8(2) . . ?
C45 C53 C56 108.81(17) . . ?
C54 C53 C45 110.10(17) . . ?
C54 C53 C56 109.89(18) . . ?
C55 C53 C45 111.80(17) . . ?
C55 C53 C54 108.50(18) . . ?
C55 C53 C56 107.71(19) . . ?
C36 N3 C35 116.04(16) . . ?
C41 N4 C42 114.79(17) . . ?
C58 C57 C62 119.79(18) . . ?
O5 C57 C58 118.12(17) . . ?
O5 C57 C62 122.09(17) . . ?
C57 C58 C59 120.36(19) . . ?
C58 C59 C60 121.73(19) . . ?
C59 C60 C61 116.84(18) . . ?
C59 C60 C77 123.51(18) . . ?
C61 C60 C77 119.63(18) . . ?
C62 C61 C60 122.77(18) . . ?
C57 C62 C63 121.17(17) . . ?
C61 C62 C57 118.40(17) . . ?
C61 C62 C63 120.31(17) . . ?
C62 C63 C70 110.44(14) . . ?
N5 C63 C62 110.44(15) . . ?
N5 C63 C70 107.35(14) . . ?
C65 C64 C69 119.52(18) . . ?
C65 C64 N5 120.33(18) . . ?
C69 C64 N5 120.12(17) . . ?
C66 C65 C64 120.7(2) . . ?
C65 C66 C67 119.8(2) . . ?
C68 C67 C66 119.9(2) . . ?
C67 C68 C69 120.7(2) . . ?
C64 C69 N6 120.46(17) . . ?
C68 C69 C64 119.37(18) . . ?
C68 C69 N6 120.13(18) . . ?
C71 C70 C63 111.05(14) . . ?
N6 C70 C63 107.88(14) . . ?
N6 C70 C71 109.46(15) . . ?
C72 C71 C70 120.18(16) . . ?
C72 C71 C76 118.90(17) . . ?
C76 C71 C70 120.76(16) . . ?
C71 C72 C73 122.77(17) . . ?
C72 C73 C81 119.99(17) . . ?
C74 C73 C72 116.72(17) . . ?
C74 C73 C81 123.28(17) . . ?
C75 C74 C73 121.65(18) . . ?
C74 C75 C76 120.63(18) . . ?
C75 C76 C71 119.32(18) . . ?
O6 C76 C71 122.05(17) . . ?
O6 C76 C75 118.62(17) . . ?
C60 C77 C78 111.68(18) . . ?
C79 C77 C60 109.01(17) . . ?
C79 C77 C78 107.76(18) . . ?
C79 C77 C80 109.9(2) . . ?
C80 C77 C60 110.17(17) . . ?
C80 C77 C78 108.25(19) . . ?
C82 C81 C73 109.38(16) . . ?
C82 C81 C83 108.06(19) . . ?
C83 C81 C73 110.19(16) . . ?
C84 C81 C73 112.10(18) . . ?
C84 C81 C82 108.75(19) . . ?
C84 C81 C83 108.26(18) . . ?
C64 N5 C63 116.44(15) . . ?
C69 N6 C70 117.06(15) . . ?

loop_
_geom_bond_atom_site_label_1
_geom_bond_atom_site_label_2
_geom_bond_distance
_geom_bond_site_symmetry_2
_geom_bond_publ_flag
C1 C2 1.385(3) . ?
C1 C6 1.396(3) . ?
C1 O1 1.382(2) . ?
C2 C3 1.389(3) . ?
C3 C4 1.391(3) . ?
C4 C5 1.394(3) . ?
C4 C21 1.536(3) . ?
C5 C6 1.389(3) . ?
C6 C7 1.505(3) . ?
C7 C14 1.544(2) . ?
C7 N1 1.475(2) . ?
C8 C9 1.386(3) . ?
C8 C13 1.397(3) . ?
C8 N1 1.430(2) . ?
C9 C10 1.386(3) . ?
C10 C11 1.388(3) . ?
C11 C12 1.372(3) . ?
C12 C13 1.392(3) . ?
C13 N2 1.414(3) . ?
C14 C15 1.512(3) . ?
C14 N2 1.478(2) . ?
C15 C16 1.397(3) . ?
C15 C20 1.397(3) . ?
C16 C17 1.391(3) . ?
C17 C18 1.398(3) . ?
C17 C25 1.533(3) . ?
C18 C19 1.377(3) . ?
C19 C20 1.391(3) . ?
C20 O2 1.355(3) . ?
C21 C22 1.524(3) . ?
C21 C23 1.533(3) . ?
C21 C24 1.547(3) . ?
C25 C26 1.534(3) . ?
C25 C27 1.535(3) . ?
C25 C28 1.531(3) . ?
C29 C30 1.383(3) . ?
C29 C34 1.392(3) . ?
C29 O3 1.385(2) . ?
C30 C31 1.393(3) . ?
C31 C32 1.390(3) . ?
C32 C33 1.391(3) . ?
C32 C49 1.547(3) . ?
C33 C34 1.397(3) . ?
C34 C35 1.506(3) . ?
C35 C42 1.548(3) . ?
C35 N3 1.474(3) . ?
C36 C37 1.392(3) . ?
C36 C41 1.393(3) . ?
C36 N3 1.425(3) . ?
C37 C38 1.387(3) . ?
C38 C39 1.389(4) . ?
C39 C40 1.377(3) . ?
C40 C41 1.394(3) . ?
C41 N4 1.420(3) . ?
C42 C43 1.498(3) . ?
C42 N4 1.464(2) . ?
C43 C44 1.396(3) . ?
C43 C48 1.397(3) . ?
C44 C45 1.384(3) . ?
C45 C46 1.395(3) . ?
C45 C53 1.540(3) . ?
C46 C47 1.383(3) . ?
C47 C48 1.386(3) . ?
C48 O4 1.373(3) . ?
C49 C50 1.531(3) . ?
C49 C51 1.524(3) . ?
C49 C52 1.528(3) . ?
C53 C54 1.531(3) . ?
C53 C55 1.525(3) . ?
C53 C56 1.545(3) . ?
C57 C58 1.384(3) . ?
C57 C62 1.402(3) . ?
C57 O5 1.376(2) . ?
C58 C59 1.386(3) . ?
C59 C60 1.388(3) . ?
C60 C61 1.402(3) . ?
C60 C77 1.535(3) . ?
C61 C62 1.389(3) . ?
C62 C63 1.512(3) . ?
C63 C70 1.551(2) . ?
C63 N5 1.474(2) . ?
C64 C65 1.389(3) . ?
C64 C69 1.394(3) . ?
C64 N5 1.422(2) . ?
C65 C66 1.385(3) . ?
C66 C67 1.385(3) . ?
C67 C68 1.380(3) . ?
C68 C69 1.393(3) . ?
C69 N6 1.409(2) . ?
C70 C71 1.509(2) . ?
C70 N6 1.476(2) . ?
C71 C72 1.392(3) . ?
C71 C76 1.400(3) . ?
C72 C73 1.397(3) . ?
C73 C74 1.397(3) . ?
C73 C81 1.537(3) . ?
C74 C75 1.384(3) . ?
C75 C76 1.389(3) . ?
C76 O6 1.369(2) . ?
C77 C78 1.536(3) . ?
C77 C79 1.529(3) . ?
C77 C80 1.534(3) . ?
C81 C82 1.533(3) . ?
C81 C83 1.535(3) . ?
C81 C84 1.522(3) . ?

loop_
_exptl_oxdiff_crystal_face_indexfrac_h
_exptl_oxdiff_crystal_face_indexfrac_k
_exptl_oxdiff_crystal_face_indexfrac_l
_exptl_oxdiff_crystal_face_x
_exptl_oxdiff_crystal_face_y
_exptl_oxdiff_crystal_face_z
-0.0000 0.0000 1.0000 -0.0108 0.0677 -0.0051
0.0000 -0.0000 -1.0000 0.0108 -0.0677 0.0051
-0.0000 -1.0000 -0.0000 0.0631 0.0128 0.0365
0.0000 1.0000 0.0000 -0.0631 -0.0128 -0.0365
-1.0000 0.0000 0.0000 -0.0431 -0.0267 0.0839
-2.0000 -1.9999 0.9999 0.0291 0.0399 0.2357
0.9999 -0.0000 2.0000 0.0214 0.1622 -0.0942

loop_
_smtbx_masks_void_nr
_smtbx_masks_void_average_x
_smtbx_masks_void_average_y
_smtbx_masks_void_average_z
_smtbx_masks_void_volume
_smtbx_masks_void_count_electrons
_smtbx_masks_void_content
1 0.000 0.000 0.000 261.0 37.8 ?
2 -0.017 0.246 0.761 10.7 0.4 ?
3 -0.017 0.254 0.261 10.7 0.4 ?
4 0.000 0.500 0.500 261.0 37.8 ?
5 0.017 0.746 0.739 10.7 0.4 ?
6 0.017 0.754 0.239 10.7 0.4 ?
